data_2236534
loop_
_publ_author_name
'Liao, Ju-Hsiou'
'Shi, Pei-Shan'

_publ_section_title
;
 Tetrakis(dimethylammonium)
 <i>trans</i>-dichloridobis[5,5'-(pyrazine-2,3-diyl)bis(1<i>H</i>-tetrazol-1-ido-\k<i>N</i>^1^)]copper(II)
;
_journal_coeditor_code PK2440
_journal_issue 10
_journal_name_full 'Acta Crystallographica Section E'
_journal_page_first m1234
_journal_paper_doi 10.1107/S1600536812036896
_journal_volume 68
_journal_year 2012
_chemical_formula_iupac '(C2 H8 N)4 [Cu (C6 H2 N10)2 Cl2]'
_chemical_formula_moiety '4(C2 H8 N +), C12 H4 Cl2 Cu N20 4-'
_chemical_formula_sum 'C20 H36 Cl2 Cu N24'
_chemical_formula_weight 747.17
_chemical_name_systematic
;
Tetrakis(dimethylammonium)
<i>trans</i>-dichloridobis[5,5'-(pyrazine-2,3-diyl)bis(1<i>H</i>-tetrazol-
1-ido-\k<i>N</i>^1^)]copper(II)
;
_space_group_IT_number 64
_symmetry_cell_setting orthorhombic
_symmetry_space_group_name_Hall '-C 2ac 2'
_symmetry_space_group_name_H-M 'C m c a'
_atom_sites_solution_hydrogens geom
_atom_sites_solution_primary direct
_atom_sites_solution_secondary difmap
_audit_creation_method SHELXL-97
_cell_angle_alpha 90.00
_cell_angle_beta 90.00
_cell_angle_gamma 90.00
_cell_formula_units_Z 4
_cell_length_a 20.613(2)
_cell_length_b 10.5671(9)
_cell_length_c 15.0687(12)
_cell_measurement_reflns_used 999
_cell_measurement_temperature 293(2)
_cell_measurement_theta_max 23.529
_cell_measurement_theta_min 5
_cell_volume 3282.3(5)
_computing_cell_refinement 'SAINT (Bruker, 1999)'
_computing_data_collection 'SMART (Bruker, 1998)'
_computing_data_reduction 'SAINT (Bruker, 1999)'
_computing_molecular_graphics 'ORTEP-3 (Farrugia, 1997)'
_computing_publication_material 'SHELXTL (Sheldrick, 2008) and PLATON (Spek, 2009)'
_computing_structure_refinement 'SHELXL97 (Sheldrick, 2008)'
_computing_structure_solution 'SHELXS97 (Sheldrick, 2008)'
_diffrn_ambient_temperature 293(2)
_diffrn_measured_fraction_theta_full 0.987
_diffrn_measured_fraction_theta_max 0.987
_diffrn_measurement_device_type 'Bruker SMART APEX'
_diffrn_measurement_method '\f-\w scan'
_diffrn_radiation_monochromator graphite
_diffrn_radiation_source 'fine-focus sealed tube'
_diffrn_radiation_type MoK\a
_diffrn_radiation_wavelength 0.71073
_diffrn_reflns_av_R_equivalents 0.0237
_diffrn_reflns_av_sigmaI/netI 0.0152
_diffrn_reflns_limit_h_max 26
_diffrn_reflns_limit_h_min -27
_diffrn_reflns_limit_k_max 14
_diffrn_reflns_limit_k_min -14
_diffrn_reflns_limit_l_max 20
_diffrn_reflns_limit_l_min -19
_diffrn_reflns_number 18389
_diffrn_reflns_theta_full 28.32
_diffrn_reflns_theta_max 28.32
_diffrn_reflns_theta_min 1.98
_diffrn_standards_number 0
_exptl_absorpt_coefficient_mu 0.885
_exptl_absorpt_correction_T_max 0.959
_exptl_absorpt_correction_T_min 0.947
_exptl_absorpt_correction_type multi-scan
_exptl_absorpt_process_details '(SADABS; Bruker, 1999)'
_exptl_crystal_colour blue
_exptl_crystal_density_diffrn 1.512
_exptl_crystal_density_method 'not measured'
_exptl_crystal_description hexagonal
_exptl_crystal_F_000 1548
_exptl_crystal_size_max 0.06
_exptl_crystal_size_mid 0.06
_exptl_crystal_size_min 0.05
_refine_diff_density_max 0.740
_refine_diff_density_min -0.257
_refine_ls_extinction_method none
_refine_ls_goodness_of_fit_ref 1.080
_refine_ls_hydrogen_treatment mixed
_refine_ls_matrix_type full
_refine_ls_number_parameters 120
_refine_ls_number_reflns 2079
_refine_ls_number_restraints 0
_refine_ls_restrained_S_all 1.080
_refine_ls_R_factor_all 0.0339
_refine_ls_R_factor_gt 0.0302
_refine_ls_shift/su_max 0.001
_refine_ls_shift/su_mean 0.000
_refine_ls_structure_factor_coef Fsqd
_refine_ls_weighting_details 'calc w=1/[\s^2^(Fo^2^)+(0.0517P)^2^+1.6198P] where P=(Fo^2^+2Fc^2^)/3'
_refine_ls_weighting_scheme calc
_refine_ls_wR_factor_gt 0.0828
_refine_ls_wR_factor_ref 0.0851
_reflns_number_gt 1888
_reflns_number_total 2079
_reflns_threshold_expression I>2\s(I)
_cod_data_source_file pk2440.cif
_cod_data_source_block I
_cod_original_sg_symbol_Hall '-C 2bc 2'
_cod_database_code 2236534
_cod_database_fobs_code 2236534

loop_
_symmetry_equiv_pos_as_xyz
'x, y, z'
'-x, -y+1/2, z+1/2'
'-x, y+1/2, -z+1/2'
'x, -y, -z'
'x+1/2, y+1/2, z'
'-x+1/2, -y+1, z+1/2'
'-x+1/2, y+1, -z+1/2'
'x+1/2, -y+1/2, -z'
'-x, -y, -z'
'x, y-1/2, -z-1/2'
'x, -y-1/2, z-1/2'
'-x, y, z'
'-x+1/2, -y+1/2, -z'
'x+1/2, y, -z-1/2'
'x+1/2, -y, z-1/2'
'-x+1/2, y+1/2, z'

loop_
_atom_site_type_symbol
_atom_site_label
_atom_site_fract_x
_atom_site_fract_y
_atom_site_fract_z
_atom_site_U_iso_or_equiv
_atom_site_adp_type
_atom_site_calc_flag
_atom_site_refinement_flags
_atom_site_occupancy
_atom_site_symmetry_multiplicity
Cu Cu1 0.5000 0.0000 0.5000 0.02900(12) Uani d S 1 4
Cl Cl1 0.5000 -0.23652(5) 0.59389(3) 0.03605(14) Uani d S 1 2
C C1 0.42546(6) 0.07284(12) 0.66989(8) 0.0248(3) Uani d . 1 1
C C2 0.46598(6) 0.00989(11) 0.73673(8) 0.0253(3) Uani d . 1 1
C C3 0.46657(8) -0.09929(14) 0.86700(10) 0.0391(3) Uani d . 1 1
H H3 0.4447 -0.1387 0.9134 0.047 Uiso calc R 1 1
C C4 0.32397(9) 0.36802(17) 0.42405(12) 0.0474(4) Uani d . 1 1
H H4A 0.3170 0.3341 0.4824 0.071 Uiso calc R 1 1
H H4B 0.2836 0.3985 0.4006 0.071 Uiso calc R 1 1
H H4C 0.3545 0.4366 0.4273 0.071 Uiso calc R 1 1
C C5 0.30596(8) 0.15966(16) 0.35528(11) 0.0442(4) Uani d . 1 1
H H5A 0.3052 0.1116 0.4093 0.066 Uiso calc R 1 1
H H5B 0.3210 0.1070 0.3076 0.066 Uiso calc R 1 1
H H5C 0.2630 0.1894 0.3421 0.066 Uiso calc R 1 1
N N1 0.43237(5) 0.07041(10) 0.58166(7) 0.0266(2) Uani d . 1 1
N N2 0.38148(6) 0.13511(11) 0.54897(7) 0.0323(3) Uani d . 1 1
N N3 0.34593(6) 0.17510(12) 0.61510(8) 0.0342(3) Uani d . 1 1
N N4 0.37226(6) 0.13670(11) 0.69221(8) 0.0312(3) Uani d . 1 1
N N5 0.43235(6) -0.04459(12) 0.80258(8) 0.0349(3) Uani d . 1 1
N N6 0.34981(6) 0.26828(14) 0.36567(9) 0.0364(3) Uani d . 1 1
H H6A 0.3595(11) 0.3006(19) 0.3099(15) 0.059(6) Uiso d . 1 1
H H6B 0.3887(12) 0.2447(19) 0.3834(13) 0.053(6) Uiso d . 1 1

loop_
_atom_site_aniso_label
_atom_site_aniso_U_11
_atom_site_aniso_U_22
_atom_site_aniso_U_33
_atom_site_aniso_U_12
_atom_site_aniso_U_13
_atom_site_aniso_U_23
Cu1 0.01762(17) 0.0475(2) 0.02182(18) 0.000 0.000 -0.01293(12)
Cl1 0.0268(2) 0.0411(3) 0.0402(3) 0.000 0.000 0.0032(2)
C1 0.0213(6) 0.0300(6) 0.0231(6) -0.0018(4) 0.0021(4) -0.0041(5)
C2 0.0256(7) 0.0273(6) 0.0231(6) -0.0004(5) 0.0013(5) -0.0038(4)
C3 0.0442(8) 0.0416(8) 0.0316(7) -0.0034(7) 0.0052(6) 0.0105(6)
C4 0.0503(10) 0.0485(9) 0.0433(9) 0.0003(7) 0.0054(8) 0.0000(7)
C5 0.0405(8) 0.0494(9) 0.0428(8) 0.0033(7) -0.0050(7) -0.0014(7)
N1 0.0206(5) 0.0374(6) 0.0219(5) 0.0022(4) -0.0014(4) -0.0042(4)
N2 0.0238(5) 0.0458(7) 0.0274(6) 0.0061(5) -0.0025(4) -0.0016(5)
N3 0.0257(6) 0.0451(7) 0.0319(6) 0.0078(5) 0.0006(4) -0.0013(5)
N4 0.0270(6) 0.0386(6) 0.0279(5) 0.0055(4) 0.0045(4) -0.0020(5)
N5 0.0324(6) 0.0413(6) 0.0309(6) -0.0036(5) 0.0041(5) 0.0050(5)
N6 0.0244(6) 0.0565(8) 0.0282(6) 0.0034(5) 0.0017(5) 0.0067(5)

loop_
_atom_type_symbol
_atom_type_description
_atom_type_scat_dispersion_real
_atom_type_scat_dispersion_imag
_atom_type_scat_source
C C 0.0033 0.0016 'International Tables Vol C Tables 4.2.6.8 and 6.1.1.4'
H H 0.0000 0.0000 'International Tables Vol C Tables 4.2.6.8 and 6.1.1.4'
N N 0.0061 0.0033 'International Tables Vol C Tables 4.2.6.8 and 6.1.1.4'
Cl Cl 0.1484 0.1585 'International Tables Vol C Tables 4.2.6.8 and 6.1.1.4'
Cu Cu 0.3201 1.2651 'International Tables Vol C Tables 4.2.6.8 and 6.1.1.4'

loop_
_geom_angle_atom_site_label_1
_geom_angle_atom_site_label_2
_geom_angle_atom_site_label_3
_geom_angle_site_symmetry_1
_geom_angle_site_symmetry_3
_geom_angle
N1 Cu1 N1 4_556 12_655 180.0
N1 Cu1 N1 4_556 . 91.77(6)
N1 Cu1 N1 12_655 . 88.23(6)
N1 Cu1 N1 4_556 9_656 88.23(6)
N1 Cu1 N1 12_655 9_656 91.77(6)
N1 Cu1 N1 . 9_656 180.0
N1 Cu1 Cl1 4_556 . 88.82(3)
N1 Cu1 Cl1 12_655 . 91.18(3)
N1 Cu1 Cl1 . . 91.18(3)
N1 Cu1 Cl1 9_656 . 88.82(3)
N4 C1 N1 . . 110.40(11)
N4 C1 C2 . . 121.69(11)
N1 C1 C2 . . 127.80(11)
N5 C2 C2 . 12_655 121.15(8)
N5 C2 C1 . . 114.09(11)
C2 C2 C1 12_655 . 124.68(7)
N5 C3 C3 . 12_655 121.98(8)
N5 C3 H3 . . 119.0
C3 C3 H3 12_655 . 119.0
N6 C4 H4A . . 109.5
N6 C4 H4B . . 109.5
H4A C4 H4B . . 109.5
N6 C4 H4C . . 109.5
H4A C4 H4C . . 109.5
H4B C4 H4C . . 109.5
N6 C5 H5A . . 109.5
N6 C5 H5B . . 109.5
H5A C5 H5B . . 109.5
N6 C5 H5C . . 109.5
H5A C5 H5C . . 109.5
H5B C5 H5C . . 109.5
C1 N1 N2 . 1 105.74(10)
C1 N1 N2 . . 105.74(10)
C1 N1 Cu1 . . 133.78(9)
N2 N1 Cu1 1 . 120.43(8)
N2 N1 Cu1 . . 120.43(8)
N3 N2 N1 . . 108.79(10)
N2 N3 N4 1 . 109.56(11)
N2 N3 N4 . . 109.56(11)
C1 N4 N3 . . 105.50(10)
C3 N5 C2 . . 116.86(13)
C5 N6 C4 . . 113.59(13)
C5 N6 H6A . . 108.9(13)
C4 N6 H6A . . 110.8(13)
C5 N6 H6B . . 111.8(13)
C4 N6 H6B . . 110.5(13)
H6A N6 H6B . . 100.5(18)

loop_
_geom_bond_atom_site_label_1
_geom_bond_atom_site_label_2
_geom_bond_site_symmetry_2
_geom_bond_distance
_geom_bond_publ_flag
Cu1 N1 4_556 2.0029(10) ?
Cu1 N1 12_655 2.0029(10) ?
Cu1 N1 . 2.0029(10) y
Cu1 N1 9_656 2.0029(10) ?
Cu1 Cl1 . 2.8719(5) y
C1 N4 . 1.3309(16) ?
C1 N1 . 1.3374(15) ?
C1 C2 . 1.4678(17) ?
C2 N5 . 1.3405(17) ?
C2 C2 12_655 1.402(3) ?
C3 N5 . 1.3319(19) ?
C3 C3 12_655 1.378(3) ?
C3 H3 . 0.9300 ?
C4 N6 . 1.473(2) ?
C4 H4A . 0.9600 ?
C4 H4B . 0.9600 ?
C4 H4C . 0.9600 ?
C5 N6 . 1.469(2) ?
C5 H5A . 0.9600 ?
C5 H5B . 0.9600 ?
C5 H5C . 0.9600 ?
N1 N2 1 1.3455(15) ?
N1 N2 . 1.3455(15) ?
N2 N3 . 1.3071(16) ?
N3 N2 1 1.3071(16) ?
N3 N4 . 1.3450(17) ?
N6 H6A . 0.93(2) ?
N6 H6B . 0.88(2) ?

loop_
_geom_hbond_atom_site_label_D
_geom_hbond_atom_site_label_H
_geom_hbond_atom_site_label_A
_geom_hbond_site_symmetry_A
_geom_hbond_distance_DH
_geom_hbond_distance_HA
_geom_hbond_distance_DA
_geom_hbond_angle_DHA
_geom_hbond_publ_flag
N6 H6B Cl1 9_656 0.88(2) 2.32(2) 3.1731(13) 162.7(18) y
N6 H6A N4 11_565 0.93(2) 1.91(2) 2.8381(17) 175(2) y

loop_
_geom_torsion_atom_site_label_1
_geom_torsion_atom_site_label_2
_geom_torsion_atom_site_label_3
_geom_torsion_atom_site_label_4
_geom_torsion
N4 C1 C2 N5 38.25(17)
